data_7224367
loop_
_publ_author_name
'Ghasempour, Hosein'
'Azhdari Tehrani, Alireza'
'Morsali, Ali'
'Wang, Jun'
'Junk, Peter C.'

_publ_section_title
;
 Two pillared metal--organic frameworks comprising a long pillar ligand
 used as fluorescent sensors for nitrobenzene and heterogeneous catalysts
 for the Knoevenagel condensation reaction
;
_journal_issue 14
_journal_name_full CrystEngComm
_journal_page_first 2463
_journal_paper_doi 10.1039/C6CE00108D
_journal_volume 18
_journal_year 2016
_chemical_formula_moiety '0.25(C128 H86.27 N20 O16 Cd4)'
_chemical_formula_sum 'C38 H37 Cd N7 O6'
_chemical_formula_weight 800.14
_space_group_crystal_system monoclinic
_space_group_IT_number 14
_space_group_name_Hall '-P 2ybc'
_space_group_name_H-M_alt 'P 1 21/c 1'
_symmetry_space_group_name_Hall '-P 2ybc'
_symmetry_space_group_name_H-M 'P 1 21/c 1'
_atom_sites_solution_hydrogens geom
_audit_creation_date 2016-02-23
_audit_creation_method
;
Olex2 1.2
(compiled 2016.02.19 svn.r3266 for OlexSys, GUI svn.r5155)
;
_audit_update_record
;
2016-02-23 deposited with the CCDC.
2016-02-23 downloaded from the CCDC.
;
_cell_angle_alpha 90
_cell_angle_beta 99.84(3)
_cell_angle_gamma 90
_cell_formula_units_Z 8
_cell_length_a 24.286(5)
_cell_length_b 18.962(4)
_cell_length_c 16.247(3)
_cell_measurement_reflns_used 34992
_cell_measurement_temperature 100(2)
_cell_measurement_theta_max 27.911
_cell_measurement_theta_min 0.851
_cell_volume 7372(3)
_computing_cell_refinement 'XDS (Kabsch, 1993)'
_computing_data_collection 'BluIce (McPhillips, 2002)'
_computing_data_reduction 'XDS (Kabsch, 1993)'
_computing_molecular_graphics 'X-Seed (Barbour, 2001)'
_computing_publication_material 'CIFTAB (Sheldrick, 1997)'
_computing_structure_refinement 'SHELXL-2014 (Sheldrick, 2014)'
_computing_structure_solution 'SHELXS-97 (Sheldrick, 1997)'
_diffrn_ambient_temperature 100(2)
_diffrn_measured_fraction_theta_full 0.998
_diffrn_measured_fraction_theta_max 0.993
_diffrn_measurement_device_type 'ADSC Quantum 210r'
_diffrn_measurement_method 'Phi Scan'
_diffrn_radiation_monochromator 'Silicon Double Crystal'
_diffrn_radiation_type Synchrotron
_diffrn_radiation_wavelength 0.71073
_diffrn_reflns_av_R_equivalents 0.0690
_diffrn_reflns_av_unetI/netI 0.0684
_diffrn_reflns_Laue_measured_fraction_full 0.998
_diffrn_reflns_Laue_measured_fraction_max 0.993
_diffrn_reflns_limit_h_max 0
_diffrn_reflns_limit_h_min -31
_diffrn_reflns_limit_k_max 24
_diffrn_reflns_limit_k_min -24
_diffrn_reflns_limit_l_max 21
_diffrn_reflns_limit_l_min -21
_diffrn_reflns_number 34459
_diffrn_reflns_point_group_measured_fraction_full 0.998
_diffrn_reflns_point_group_measured_fraction_max 0.993
_diffrn_reflns_theta_full 25.242
_diffrn_reflns_theta_max 27.969
_diffrn_reflns_theta_min 0.851
_diffrn_source 'MX1 Beamline Australian Synchrotron'
_diffrn_standards_number 0
_exptl_absorpt_coefficient_mu 0.648
_exptl_absorpt_correction_type multi-scan
_exptl_absorpt_process_details 'XDS(Kabsch, 1993)'
_exptl_crystal_colour colorless
_exptl_crystal_density_diffrn 1.442
_exptl_crystal_density_method 'not measured'
_exptl_crystal_description prism
_exptl_crystal_F_000 3280
_exptl_crystal_size_max 0.12
_exptl_crystal_size_mid 0.08
_exptl_crystal_size_min 0.04
_platon_squeeze_details
;
 The unit cell contains 16 DMF molecules which have been treated as 
 a diffuse contribution to the overall scattering without specific 
 atom positions by SQUEEZE/PLATON.

 Ref: Spek, A.L. (1990), Acta Cryst. A46, C-34;
 Spek, A.L. (2009), Acta Cryst. D65, 148-155
;
_refine_diff_density_max 1.865
_refine_diff_density_min -1.866
_refine_diff_density_rms 0.251
_refine_ls_extinction_coef 0.0120(11)
_refine_ls_extinction_expression Fc^*^=kFc[1+0.001xFc^2^\l^3^/sin(2\q)]^-1/4^
_refine_ls_extinction_method SHELXL
_refine_ls_goodness_of_fit_ref 1.201
_refine_ls_hydrogen_treatment constr
_refine_ls_matrix_type full
_refine_ls_number_parameters 778
_refine_ls_number_reflns 17609
_refine_ls_number_restraints 245
_refine_ls_restrained_S_all 1.213
_refine_ls_R_factor_all 0.1337
_refine_ls_R_factor_gt 0.1108
_refine_ls_shift/su_max 0.000
_refine_ls_shift/su_mean 0.000
_refine_ls_structure_factor_coef Fsqd
_refine_ls_weighting_details 'w=1/[\s^2^(Fo^2^)+(0.2000P)^2^] where P=(Fo^2^+2Fc^2^)/3'
_refine_ls_weighting_scheme calc
_refine_ls_wR_factor_gt 0.3160
_refine_ls_wR_factor_ref 0.3367
_reflns_Friedel_coverage 0.000
_reflns_number_gt 11669
_reflns_number_total 17609
_reflns_threshold_expression 'I > 2\s(I)'
_cod_data_source_file c6ce00108d2.cif
_cod_data_source_block CpdTMU-26
_cod_depositor_comments
;
The following automatic conversions were performed:

'_exptl_absorpt_correction_type' value 'Multi-Scan' changed to
'multi-scan' according to
/usr/data/users/saulius/crontab/automatic-downloads/rss-feeds/RSC/lib/dictionaries/cif_core.dic
dictionary named 'cif_core.dic' version 2.4.2 from 2011-04-26.

Automatic conversion script
Id: cif_fix_values 4268 2015-11-12 08:31:59Z antanas 

 Adding full bibliography for 7224366--7224367.cif.
;
_cod_original_formula_sum 'C38 H37 N7 O6 Cd'
_cod_database_code 7224367
_shelxl_version_number 2014/6
_shelx_space_group_comment
;
The symmetry employed for this shelxl refinement is uniquely defined
by the following loop, which should always be used as a source of
symmetry information in preference to the above space-group names.
They are only intended as comments.
;
_shelx_estimated_absorpt_t_max 0.975
_shelx_estimated_absorpt_t_min 0.926
_olex2_refinement_description
;
1. Fixed Uiso
 At 1.2 times of:
  All C(H) groups, All N(H,H) groups
2. Restrained distances
 N3-C22
 1.32 with sigma of 0.02
 C23-C24 = C24-C25 = C25-C26 = C26-C27 = C27-C28 = C28-C23
 1.39 with sigma of 0.02
 N4-C35 = N8-C59
 1.32 with sigma of 0.02
 C29-C30 = C33-C34 = C47-C48 = C49-C50 = C50-C51
 1.39 with sigma of 0.02
 N3-C24 \\sim N3-C28
 with sigma of 0.02
 N4-C31 \\sim N4-C33
 with sigma of 0.02
 N8-C55 \\sim N8-C57
 with sigma of 0.02
3. Uiso/Uaniso restraints and constraints
N3 \\sim C22 \\sim C23 \\sim C24 \\sim C25 \\sim C26 \\sim C27 \\sim C28:
within 2A with sigma of 0.02 and sigma for terminal atoms of 0.04
C29 \\sim C30 \\sim C31 \\sim C32 \\sim C33 \\sim C34: within 2A with sigma of
0.02 and sigma for terminal atoms of 0.04
O1 \\sim O2 \\sim C1 \\sim C2 \\sim C3 \\sim C4 \\sim C5 \\sim C6 \\sim C7:
within 2A with sigma of 0.02 and sigma for terminal atoms of 0.04
C47 \\sim C48 \\sim C49 \\sim C50 \\sim C51 \\sim C52: within 2A with sigma of
0.02 and sigma for terminal atoms of 0.04
C53 \\sim C54 \\sim C55 \\sim C56 \\sim C57 \\sim C58: within 2A with sigma of
0.02 and sigma for terminal atoms of 0.04
C19 \\sim C22: within 2A with sigma of 0.02 and sigma for terminal atoms of 0.04
Uanis(C27) \\sim Ueq, Uanis(C28) \\sim Ueq: with sigma of 0.02 and sigma for
terminal atoms of 0.04
4. Others
 Sof(N1A)=Sof(H1AA)=Sof(H1AB)=Sof(H3)=1-FVAR(1)
 Sof(N1)=Sof(H1A)=Sof(H1B)=Sof(H4)=FVAR(1)
 Sof(N10A)=Sof(H11)=1-FVAR(2)
 Sof(N10)=Sof(H10A)=Sof(H10B)=Sof(H12)=FVAR(2)
5.a Aromatic/amide H refined with riding coordinates:
 C3(H3), C4(H4), C6(H6), C7(H7), C11(H11), C12(H12), C14(H14), C15(H15),
 C17(H17), C18(H18), C20(H20), C21(H21), C22(H22), C24(H24), C25(H25), C27(H27),
  C28(H28), C30(H30), C31(H31), C33(H33), C34(H34), C37(H37), C38(H38),
 C39(H39), C40(H40), C41(H41), C42(H42), C44(H44), C45(H45), C46(H46), C48(H48),
  C49(H49), C51(H51), C52(H52), C54(H54), C55(H55), C57(H57), C58(H58),
 C61(H61), C62(H62), C63(H63), C64(H64)
5.b X=CH2 refined with riding coordinates:
 N1(H1A,H1B), N1A(H1AA,H1AB), N10(H10A,H10B)
;
_olex2_submission_special_instructions 'No special instructions were received'

loop_
_space_group_symop_operation_xyz
'x, y, z'
'-x, y+1/2, -z+1/2'
'-x, -y, -z'
'x, -y-1/2, z-1/2'

loop_
_atom_site_label
_atom_site_type_symbol
_atom_site_fract_x
_atom_site_fract_y
_atom_site_fract_z
_atom_site_U_iso_or_equiv
_atom_site_adp_type
_atom_site_occupancy
_atom_site_site_symmetry_order
_atom_site_calc_flag
_atom_site_refinement_flags_posn
_atom_site_refinement_flags_adp
_atom_site_refinement_flags_occupancy
_atom_site_disorder_assembly
_atom_site_disorder_group
Cd1 Cd -0.34990(2) 0.05536(2) 0.16450(3) 0.0404(2) Uani 1 1 d . . . . .
Cd2 Cd -0.36524(2) -0.05526(2) 0.35495(3) 0.0406(2) Uani 1 1 d . . . . .
O1 O -0.33907(17) 0.09797(17) 0.2778(2) 0.0279(7) Uani 1 1 d . U . . .
O2 O -0.36238(16) 0.04464(17) 0.3898(2) 0.0266(7) Uani 1 1 d . U . . .
O3 O -0.3491(2) 0.4179(2) 0.5013(3) 0.0443(11) Uani 1 1 d . . . . .
O4 O -0.35185(18) 0.3506(2) 0.6121(3) 0.0379(9) Uani 1 1 d . . . . .
O5 O -0.34827(16) -0.04423(16) 0.1321(2) 0.0262(7) Uani 1 1 d . . . . .
O6 O -0.37711(15) -0.09781(16) 0.2399(2) 0.0241(7) Uani 1 1 d . . . . .
O7 O -0.36005(18) -0.3506(2) -0.0925(3) 0.0372(9) Uani 1 1 d . . . . .
O8 O -0.3641(2) -0.41701(19) 0.0163(3) 0.0438(11) Uani 1 1 d . . . . .
N1 N -0.3455(4) 0.2428(3) 0.2673(4) 0.031(2) Uani 0.529(16) 1 d . . P A 1
H1A H -0.3466 0.2066 0.2333 0.037 Uiso 0.529(16) 1 calc R . P A 1
H1B H -0.3442 0.2860 0.2479 0.037 Uiso 0.529(16) 1 calc R . P A 1
N1A N -0.3360(9) 0.3518(7) 0.3628(9) 0.075(6) Uani 0.471(16) 1 d . . P A 2
H1AA H -0.3296 0.3913 0.3913 0.090 Uiso 0.471(16) 1 calc R . P A 2
H1AB H -0.3353 0.3515 0.3088 0.090 Uiso 0.471(16) 1 calc R . P A 2
N2 N -0.27448(19) -0.0558(2) 0.3598(3) 0.0310(9) Uani 1 1 d . . . . .
N3 N -0.0653(5) -0.0366(8) 0.3613(8) 0.154(5) Uani 1 1 d D U . . .
N4 N 0.3334(2) -0.0952(3) 0.3073(3) 0.0428(12) Uani 1 1 d D . . . .
N5 N 0.54455(19) -0.05363(18) 0.3452(3) 0.0244(8) Uani 1 1 d . . . . .
N6 N -0.2578(2) 0.0544(2) 0.1758(3) 0.0293(9) Uani 1 1 d . . . . .
N7 N -0.0580(2) 0.0383(5) 0.1346(5) 0.0638(18) Uani 1 1 d . . . . .
N8 N 0.3529(2) 0.0959(3) 0.1698(3) 0.0363(10) Uani 1 1 d D . . . .
N9 N 0.55949(18) 0.05605(19) 0.1561(3) 0.0234(8) Uani 1 1 d . . . . .
N10 N -0.3721(4) -0.2420(4) 0.2484(4) 0.031(2) Uani 0.568(15) 1 d . . P B 1
H10A H -0.3706 -0.2056 0.2824 0.037 Uiso 0.568(15) 1 calc R . P B 1
H10B H -0.3767 -0.2848 0.2671 0.037 Uiso 0.568(15) 1 calc R . P B 1
N10A N -0.3814(8) -0.3559(6) 0.1547(9) 0.054(4) Uani 0.432(15) 1 d . . P B 2
C1 C -0.3506(2) 0.0990(2) 0.3511(3) 0.0214(8) Uani 1 1 d . U . . .
C2 C -0.3478(2) 0.1668(2) 0.3948(3) 0.0215(8) Uani 1 1 d . U . . .
C3 C -0.3458(2) 0.2315(2) 0.3550(3) 0.0287(10) Uani 1 1 d . U . . .
H3 H -0.3441 0.2329 0.2971 0.034 Uiso 0.471(16) 1 calc R . P A 2
C4 C -0.3464(2) 0.2946(2) 0.4000(3) 0.0279(10) Uani 1 1 d . U . . .
H4 H -0.3456 0.3387 0.3726 0.034 Uiso 0.529(16) 1 calc R . P A 1
C5 C -0.3480(2) 0.2920(2) 0.4856(3) 0.0268(10) Uani 1 1 d . U . . .
C6 C -0.3495(3) 0.2274(2) 0.5259(3) 0.0295(10) Uani 1 1 d . U . . .
H6 H -0.3503 0.2259 0.5841 0.035 Uiso 1 1 calc R . . . .
C7 C -0.3498(2) 0.1656(2) 0.4813(3) 0.0277(10) Uani 1 1 d . U . . .
H7 H -0.3515 0.1217 0.5088 0.033 Uiso 1 1 calc R . . . .
C8 C -0.3492(2) 0.3591(3) 0.5346(4) 0.0337(11) Uani 1 1 d . . . . .
C9 C -0.3626(2) -0.0989(2) 0.1695(3) 0.0196(8) Uani 1 1 d . . . . .
C10 C -0.3596(2) -0.1669(2) 0.1265(3) 0.0226(9) Uani 1 1 d . . . . .
C11 C -0.3671(2) -0.2319(2) 0.1656(3) 0.0266(10) Uani 1 1 d . . . . .
H11 H -0.3720 -0.2338 0.2223 0.032 Uiso 0.432(15) 1 calc R . P B 2
C12 C -0.3672(2) -0.2942(2) 0.1173(3) 0.0256(9) Uani 1 1 d . . . . .
H12 H -0.3720 -0.3386 0.1424 0.031 Uiso 0.568(15) 1 calc R . P B 1
C13 C -0.3605(2) -0.2919(2) 0.0342(3) 0.0269(10) Uani 1 1 d . . . . .
C14 C -0.3542(3) -0.2267(3) -0.0036(3) 0.0383(14) Uani 1 1 d . . . . .
H14 H -0.3501 -0.2247 -0.0606 0.046 Uiso 1 1 calc R . . . .
C15 C -0.3541(3) -0.1658(2) 0.0419(3) 0.0334(12) Uani 1 1 d . . . . .
H15 H -0.3502 -0.1217 0.0156 0.040 Uiso 1 1 calc R . . . .
C16 C -0.3613(2) -0.3586(3) -0.0157(4) 0.0326(11) Uani 1 1 d . . . . .
C17 C -0.2388(3) -0.0064(3) 0.3957(6) 0.0535(18) Uani 1 1 d . . . . .
H17 H -0.2538 0.0322 0.4219 0.064 Uiso 1 1 calc R . . . .
C18 C -0.1811(3) -0.0076(5) 0.3971(8) 0.083(3) Uani 1 1 d . . . . .
H18 H -0.1573 0.0280 0.4247 0.100 Uiso 1 1 calc R . . . .
C19 C -0.1601(4) -0.0638(6) 0.3556(8) 0.090(4) Uani 1 1 d . U . . .
C20 C -0.1956(3) -0.1142(6) 0.3203(5) 0.063(2) Uani 1 1 d . . . . .
H20 H -0.1814 -0.1533 0.2939 0.076 Uiso 1 1 calc R . . . .
C21 C -0.2516(3) -0.1101(4) 0.3220(4) 0.0454(15) Uani 1 1 d . . . . .
H21 H -0.2754 -0.1463 0.2959 0.055 Uiso 1 1 calc R . . . .
C22 C -0.1021(4) -0.0771(8) 0.3482(9) 0.122(4) Uani 1 1 d D U . . .
H22 H -0.0933 -0.1231 0.3311 0.146 Uiso 1 1 calc R . . . .
C23 C -0.0100(5) -0.0488(9) 0.3499(10) 0.136(5) Uani 1 1 d D U . . .
C24 C 0.0294(4) -0.0021(10) 0.3795(11) 0.158(6) Uani 1 1 d D U . . .
H24 H 0.0221 0.0358 0.4142 0.190 Uiso 1 1 calc R . . . .
C25 C 0.0816(5) -0.0114(10) 0.3575(11) 0.151(5) Uani 1 1 d D U . . .
H25 H 0.1051 0.0288 0.3595 0.182 Uiso 1 1 calc R . . . .
C26 C 0.1018(4) -0.0741(9) 0.3331(8) 0.123(5) Uani 1 1 d D U . . .
C27 C 0.0609(6) -0.1202(11) 0.3015(12) 0.157(5) Uani 1 1 d D U . . .
H27 H 0.0693 -0.1598 0.2700 0.189 Uiso 1 1 calc R . . . .
C28 C 0.0058(6) -0.1094(11) 0.3157(12) 0.170(6) Uani 1 1 d D U . . .
H28 H -0.0212 -0.1456 0.3009 0.204 Uiso 1 1 calc R . . . .
C29 C 0.1628(3) -0.0798(8) 0.3268(6) 0.091(3) Uani 1 1 d D U . . .
C30 C 0.2013(4) -0.0364(8) 0.3705(8) 0.108(4) Uani 1 1 d D U . . .
H30 H 0.1891 -0.0034 0.4075 0.130 Uiso 1 1 calc R . . . .
C31 C 0.2582(4) -0.0372(8) 0.3645(8) 0.102(4) Uani 1 1 d D U . . .
H31 H 0.2830 -0.0033 0.3936 0.123 Uiso 1 1 calc R . . . .
C32 C 0.2773(3) -0.0870(5) 0.3165(4) 0.0570(19) Uani 1 1 d . U . . .
C33 C 0.2378(4) -0.1334(8) 0.2687(7) 0.094(3) Uani 1 1 d D U . . .
H33 H 0.2495 -0.1704 0.2363 0.112 Uiso 1 1 calc R . . . .
C34 C 0.1832(4) -0.1225(9) 0.2715(8) 0.115(4) Uani 1 1 d D U . . .
H34 H 0.1567 -0.1467 0.2316 0.138 Uiso 1 1 calc R . . . .
C35 C 0.3687(3) -0.0487(4) 0.3426(5) 0.0507(17) Uani 1 1 d D . . . .
C36 C 0.4283(2) -0.0535(3) 0.3407(4) 0.0317(11) Uani 1 1 d . . . . .
C37 C 0.4632(3) -0.0030(3) 0.3866(5) 0.0446(15) Uani 1 1 d . . . . .
H37 H 0.4476 0.0319 0.4176 0.054 Uiso 1 1 calc R . . . .
C38 C 0.5199(2) -0.0038(3) 0.3869(4) 0.0346(12) Uani 1 1 d . . . . .
H38 H 0.5425 0.0317 0.4171 0.041 Uiso 1 1 calc R . . . .
C39 C 0.5112(2) -0.1025(3) 0.3018(3) 0.0311(10) Uani 1 1 d . . . . .
H39 H 0.5279 -0.1372 0.2719 0.037 Uiso 1 1 calc R . . . .
C40 C 0.4541(2) -0.1047(3) 0.2987(3) 0.0339(11) Uani 1 1 d . . . . .
H40 H 0.4324 -0.1408 0.2682 0.041 Uiso 1 1 calc R . . . .
C41 C -0.2271(3) 0.1039(4) 0.2223(4) 0.0505(16) Uani 1 1 d . . . . .
H41 H -0.2458 0.1356 0.2535 0.061 Uiso 1 1 calc R . . . .
C42 C -0.1709(3) 0.1110(5) 0.2271(5) 0.061(2) Uani 1 1 d . . . . .
H42 H -0.1510 0.1470 0.2605 0.073 Uiso 1 1 calc R . . . .
C43 C -0.1429(3) 0.0639(4) 0.1816(4) 0.0482(16) Uani 1 1 d . . . . .
C44 C -0.1749(3) 0.0143(4) 0.1321(5) 0.0541(17) Uani 1 1 d . . . . .
H44 H -0.1577 -0.0174 0.0990 0.065 Uiso 1 1 calc R . . . .
C45 C -0.2320(3) 0.0113(4) 0.1310(5) 0.0461(15) Uani 1 1 d . . . . .
H45 H -0.2533 -0.0230 0.0968 0.055 Uiso 1 1 calc R . . . .
C46 C -0.0815(3) 0.0708(6) 0.1830(5) 0.062(2) Uani 1 1 d . . . . .
H46 H -0.0602 0.1014 0.2226 0.075 Uiso 1 1 calc R . . . .
C47 C 0.0011(3) 0.0515(6) 0.1395(6) 0.075(3) Uani 1 1 d D U . . .
C48 C 0.0283(4) 0.1113(6) 0.1653(8) 0.088(3) Uani 1 1 d D U . . .
H48 H 0.0083 0.1497 0.1834 0.106 Uiso 1 1 calc R . . . .
C49 C 0.0856(4) 0.1178(7) 0.1659(9) 0.097(3) Uani 1 1 d D U . . .
H49 H 0.1039 0.1604 0.1853 0.117 Uiso 1 1 calc R . . . .
C50 C 0.1153(3) 0.0657(5) 0.1399(6) 0.069(2) Uani 1 1 d D U . . .
C51 C 0.0892(4) 0.0082(7) 0.1104(8) 0.107(4) Uani 1 1 d D U . . .
H51 H 0.1102 -0.0293 0.0923 0.129 Uiso 1 1 calc R . . . .
C52 C 0.0303(4) 0.0002(8) 0.1048(9) 0.108(4) Uani 1 1 d . U . . .
H52 H 0.0115 -0.0397 0.0777 0.129 Uiso 1 1 calc R . . . .
C53 C 0.1767(3) 0.0743(5) 0.1461(5) 0.062(2) Uani 1 1 d . U . . .
C54 C 0.2087(4) 0.1247(7) 0.1971(8) 0.089(3) Uani 1 1 d . U . . .
H54 H 0.1904 0.1541 0.2312 0.107 Uiso 1 1 calc R . . . .
C55 C 0.2636(3) 0.1333(6) 0.1998(7) 0.083(3) Uani 1 1 d D U . . .
H55 H 0.2820 0.1720 0.2300 0.100 Uiso 1 1 calc R . . . .
C56 C 0.2950(3) 0.0857(4) 0.1587(4) 0.0456(15) Uani 1 1 d . U . . .
C57 C 0.2654(4) 0.0331(6) 0.1131(8) 0.086(3) Uani 1 1 d D U . . .
H57 H 0.2850 -0.0003 0.0854 0.103 Uiso 1 1 calc R . . . .
C58 C 0.2076(4) 0.0270(6) 0.1060(8) 0.091(3) Uani 1 1 d . U . . .
H58 H 0.1888 -0.0100 0.0733 0.110 Uiso 1 1 calc R . . . .
C59 C 0.3811(3) 0.0511(3) 0.1350(4) 0.0414(13) Uani 1 1 d D . . . .
C60 C 0.4429(2) 0.0561(3) 0.1442(3) 0.0295(10) Uani 1 1 d . . . . .
C61 C 0.4757(2) 0.1087(3) 0.1879(3) 0.0321(10) Uani 1 1 d . . . . .
H61 H 0.4589 0.1452 0.2150 0.039 Uiso 1 1 calc R . . . .
C62 C 0.5326(2) 0.1072(3) 0.1916(3) 0.0288(10) Uani 1 1 d . . . . .
H62 H 0.5542 0.1440 0.2207 0.035 Uiso 1 1 calc R . . . .
C63 C 0.5276(2) 0.0060(3) 0.1129(3) 0.0293(10) Uani 1 1 d . . . . .
H63 H 0.5453 -0.0303 0.0866 0.035 Uiso 1 1 calc R . . . .
C64 C 0.4700(2) 0.0051(3) 0.1054(3) 0.0335(11) Uani 1 1 d . . . . .
H64 H 0.4490 -0.0308 0.0734 0.040 Uiso 1 1 calc R . . . .

loop_
_atom_site_aniso_label
_atom_site_aniso_U_11
_atom_site_aniso_U_22
_atom_site_aniso_U_33
_atom_site_aniso_U_23
_atom_site_aniso_U_13
_atom_site_aniso_U_12
Cd1 0.0537(3) 0.0295(3) 0.0405(3) 0.00036(15) 0.0149(2) 0.00025(17)
Cd2 0.0530(3) 0.0296(3) 0.0419(3) 0.00116(15) 0.0158(2) 0.00156(17)
O1 0.046(2) 0.0185(15) 0.0216(14) -0.0070(12) 0.0127(14) -0.0022(14)
O2 0.039(2) 0.0113(13) 0.0336(17) -0.0040(12) 0.0195(15) -0.0031(13)
O3 0.058(3) 0.0165(17) 0.055(2) -0.0150(16) 0.000(2) 0.0076(17)
O4 0.043(2) 0.0322(19) 0.041(2) -0.0246(16) 0.0143(17) -0.0048(17)
O5 0.045(2) 0.0064(12) 0.0304(16) 0.0004(11) 0.0159(15) 0.0004(13)
O6 0.0343(18) 0.0150(14) 0.0267(15) -0.0055(11) 0.0158(13) -0.0010(12)
O7 0.043(2) 0.0309(19) 0.044(2) -0.0259(16) 0.0229(18) -0.0100(16)
O8 0.062(3) 0.0131(16) 0.060(3) -0.0141(16) 0.021(2) -0.0019(17)
N1 0.071(7) 0.006(3) 0.020(4) -0.001(2) 0.020(4) 0.001(3)
N1A 0.132(17) 0.037(7) 0.047(7) -0.002(5) -0.012(8) -0.001(8)
N2 0.025(2) 0.029(2) 0.039(2) 0.0081(17) 0.0081(17) -0.0005(17)
N3 0.058(6) 0.262(13) 0.141(8) 0.097(9) 0.017(6) 0.051(8)
N4 0.023(2) 0.073(4) 0.035(2) 0.006(2) 0.0100(18) 0.002(2)
N5 0.036(2) 0.0130(17) 0.0273(18) -0.0030(13) 0.0133(16) 0.0043(15)
N6 0.035(2) 0.025(2) 0.029(2) -0.0002(15) 0.0098(17) -0.0038(17)
N7 0.021(3) 0.101(5) 0.072(4) -0.004(4) 0.016(3) -0.007(3)
N8 0.029(2) 0.050(3) 0.031(2) -0.0016(19) 0.0105(18) -0.004(2)
N9 0.031(2) 0.0155(17) 0.0247(18) -0.0018(13) 0.0073(15) 0.0030(15)
N10 0.064(6) 0.012(3) 0.021(3) 0.000(2) 0.020(3) -0.002(3)
N10A 0.084(11) 0.023(6) 0.061(8) 0.002(5) 0.027(8) -0.009(6)
C1 0.031(2) 0.0115(17) 0.0246(19) -0.0078(14) 0.0135(17) -0.0017(15)
C2 0.029(2) 0.0133(18) 0.0246(19) -0.0073(15) 0.0104(16) -0.0006(15)
C3 0.043(3) 0.020(2) 0.024(2) -0.0065(17) 0.0098(19) -0.0037(19)
C4 0.046(3) 0.0085(18) 0.030(2) -0.0038(16) 0.0065(19) 0.0000(17)
C5 0.041(3) 0.0134(19) 0.028(2) -0.0105(16) 0.0110(19) 0.0021(17)
C6 0.049(3) 0.018(2) 0.0214(19) -0.0057(16) 0.0084(19) 0.0048(19)
C7 0.047(3) 0.016(2) 0.022(2) -0.0057(16) 0.0103(19) 0.0002(18)
C8 0.032(3) 0.026(2) 0.044(3) -0.022(2) 0.008(2) 0.0032(19)
C9 0.027(2) 0.0108(17) 0.0229(19) -0.0036(14) 0.0099(16) -0.0001(15)
C10 0.041(3) 0.0075(17) 0.0227(19) -0.0048(14) 0.0143(18) 0.0005(16)
C11 0.041(3) 0.015(2) 0.027(2) -0.0072(16) 0.0149(19) -0.0042(18)
C12 0.040(3) 0.0098(18) 0.029(2) -0.0031(15) 0.0114(19) -0.0036(17)
C13 0.041(3) 0.0126(19) 0.031(2) -0.0096(16) 0.017(2) -0.0069(17)
C14 0.082(5) 0.015(2) 0.023(2) -0.0065(17) 0.024(2) -0.013(2)
C15 0.067(4) 0.013(2) 0.025(2) -0.0057(17) 0.023(2) -0.005(2)
C16 0.032(3) 0.020(2) 0.048(3) -0.016(2) 0.014(2) -0.0057(18)
C17 0.029(3) 0.032(3) 0.097(5) 0.003(3) 0.003(3) -0.006(2)
C18 0.034(4) 0.059(5) 0.149(10) 0.038(6) -0.003(5) -0.010(3)
C19 0.042(4) 0.116(8) 0.121(8) 0.087(7) 0.043(5) 0.034(5)
C20 0.046(4) 0.096(6) 0.050(4) 0.016(4) 0.018(3) 0.036(4)
C21 0.036(3) 0.061(4) 0.040(3) -0.005(3) 0.010(2) 0.018(3)
C22 0.034(4) 0.180(10) 0.155(9) 0.104(8) 0.026(5) 0.031(6)
C23 0.042(5) 0.251(13) 0.116(8) 0.048(9) 0.015(5) 0.030(7)
C24 0.041(5) 0.251(14) 0.191(11) 0.081(11) 0.042(7) 0.007(8)
C25 0.044(6) 0.245(14) 0.173(11) 0.079(11) 0.042(7) 0.020(8)
C26 0.031(4) 0.246(14) 0.099(7) 0.018(9) 0.026(5) -0.005(7)
C27 0.063(6) 0.248(12) 0.153(10) -0.027(10) -0.001(7) -0.024(9)
C28 0.085(8) 0.252(13) 0.164(11) -0.001(10) -0.005(8) -0.017(10)
C29 0.026(3) 0.184(10) 0.065(5) 0.010(6) 0.010(3) 0.020(5)
C30 0.032(4) 0.178(10) 0.119(8) -0.027(8) 0.022(5) 0.003(6)
C31 0.043(5) 0.144(9) 0.124(8) -0.057(7) 0.024(5) 0.017(6)
C32 0.027(3) 0.103(6) 0.042(3) 0.003(3) 0.007(2) 0.004(3)
C33 0.041(4) 0.142(9) 0.101(7) -0.021(6) 0.020(5) -0.019(5)
C34 0.050(5) 0.193(11) 0.105(7) -0.025(8) 0.019(5) -0.014(7)
C35 0.031(3) 0.058(4) 0.068(4) 0.016(3) 0.022(3) 0.011(3)
C36 0.024(2) 0.035(3) 0.040(3) 0.005(2) 0.014(2) 0.000(2)
C37 0.032(3) 0.034(3) 0.074(4) -0.018(3) 0.028(3) 0.000(2)
C38 0.026(2) 0.028(2) 0.055(3) -0.015(2) 0.021(2) -0.0009(19)
C39 0.034(3) 0.032(2) 0.030(2) -0.0052(19) 0.014(2) -0.003(2)
C40 0.034(3) 0.038(3) 0.031(2) -0.003(2) 0.010(2) -0.002(2)
C41 0.039(3) 0.063(4) 0.052(3) -0.011(3) 0.016(3) -0.018(3)
C42 0.044(4) 0.080(5) 0.059(4) -0.018(4) 0.014(3) -0.025(4)
C43 0.026(3) 0.072(5) 0.049(3) 0.010(3) 0.012(2) 0.001(3)
C44 0.037(4) 0.057(4) 0.074(5) -0.007(3) 0.027(3) 0.004(3)
C45 0.037(3) 0.041(3) 0.063(4) -0.018(3) 0.018(3) -0.001(3)
C46 0.026(3) 0.104(7) 0.057(4) 0.011(4) 0.008(3) -0.013(4)
C47 0.026(3) 0.121(8) 0.078(5) -0.021(5) 0.012(3) -0.008(4)
C48 0.049(5) 0.091(7) 0.135(8) -0.009(6) 0.043(5) 0.003(5)
C49 0.042(5) 0.116(8) 0.139(8) -0.010(7) 0.030(5) -0.016(5)
C50 0.037(4) 0.102(6) 0.074(5) -0.028(4) 0.023(3) -0.024(4)
C51 0.047(5) 0.147(9) 0.134(8) -0.069(7) 0.033(5) -0.016(6)
C52 0.029(4) 0.154(9) 0.145(8) -0.071(7) 0.027(5) -0.022(5)
C53 0.037(3) 0.086(5) 0.068(4) -0.023(4) 0.023(3) -0.013(4)
C54 0.037(4) 0.109(7) 0.123(7) -0.056(6) 0.018(5) -0.002(4)
C55 0.039(4) 0.097(6) 0.118(7) -0.063(5) 0.024(4) -0.011(4)
C56 0.037(3) 0.061(4) 0.042(3) -0.012(3) 0.016(2) -0.009(3)
C57 0.040(4) 0.093(6) 0.126(7) -0.063(6) 0.022(4) -0.018(4)
C58 0.044(4) 0.104(7) 0.130(8) -0.068(6) 0.028(5) -0.023(4)
C59 0.032(3) 0.043(3) 0.051(3) 0.000(2) 0.012(2) -0.009(2)
C60 0.030(3) 0.026(2) 0.034(2) 0.0012(18) 0.009(2) -0.0015(19)
C61 0.037(3) 0.027(2) 0.034(2) -0.0081(19) 0.009(2) -0.001(2)
C62 0.034(3) 0.019(2) 0.035(2) -0.0078(18) 0.010(2) 0.0017(18)
C63 0.033(3) 0.020(2) 0.033(2) -0.0062(18) 0.0032(19) -0.0007(19)
C64 0.033(3) 0.024(2) 0.042(3) -0.008(2) 0.003(2) 0.0001(19)

loop_
_atom_type_symbol
_atom_type_description
_atom_type_scat_dispersion_real
_atom_type_scat_dispersion_imag
_atom_type_scat_source
C C 0.0033 0.0016 'International Tables Vol C Tables 4.2.6.8 and 6.1.1.4'
H H 0.0000 0.0000 'International Tables Vol C Tables 4.2.6.8 and 6.1.1.4'
N N 0.0061 0.0033 'International Tables Vol C Tables 4.2.6.8 and 6.1.1.4'
O O 0.0106 0.0060 'International Tables Vol C Tables 4.2.6.8 and 6.1.1.4'
Cd Cd -0.7840 1.2080 'International Tables Vol C Tables 4.2.6.8 and 6.1.1.4'

loop_
_geom_angle_atom_site_label_1
_geom_angle_atom_site_label_2
_geom_angle_atom_site_label_3
_geom_angle
_geom_angle_site_symmetry_1
_geom_angle_site_symmetry_3
O1 Cd1 N6 87.36(17) . .
O1 Cd1 N9 91.62(16) . 1_455
O1 Cd1 C8 117.95(17) . 4_565
O4 Cd1 O1 91.22(16) 4_565 .
O4 Cd1 N6 89.57(17) 4_565 .
O4 Cd1 N9 91.02(16) 4_565 1_455
O4 Cd1 C8 27.26(19) 4_565 4_565
O5 Cd1 O1 129.37(14) . .
O5 Cd1 O4 138.97(16) . 4_565
O5 Cd1 N6 87.04(16) . .
O5 Cd1 N9 93.17(15) . 1_455
O5 Cd1 C8 111.74(17) . 4_565
N6 Cd1 C8 85.87(17) . 4_565
N9 Cd1 N6 178.84(15) 1_455 .
N9 Cd1 C8 95.11(16) 1_455 4_565
O2 Cd2 O6 130.07(14) . .
O2 Cd2 N2 90.49(16) . .
O2 Cd2 N5 89.59(15) . 1_455
O2 Cd2 C16 111.67(16) . 4_556
O6 Cd2 N2 90.86(17) . .
O6 Cd2 N5 87.44(15) . 1_455
O6 Cd2 C16 118.00(16) . 4_556
O7 Cd2 O2 138.35(17) 4_556 .
O7 Cd2 O6 91.57(16) 4_556 .
O7 Cd2 N2 89.46(16) 4_556 .
O7 Cd2 N5 91.92(16) 4_556 1_455
O7 Cd2 C16 26.93(18) 4_556 4_556
N2 Cd2 C16 93.93(17) . 4_556
N5 Cd2 N2 177.83(16) 1_455 .
N5 Cd2 C16 88.06(16) 1_455 4_556
C1 O1 Cd1 149.3(3) . .
C1 O2 Cd2 129.7(3) . .
C8 O4 Cd1 107.9(3) . 4_566
C9 O5 Cd1 129.2(3) . .
C9 O6 Cd2 146.8(3) . .
C16 O7 Cd2 108.0(3) . 4
H1A N1 H1B 120.0 . .
C3 N1 H1A 120.0 . .
C3 N1 H1B 120.0 . .
H1AA N1A H1AB 120.0 . .
C4 N1A H1AA 120.0 . .
C4 N1A H1AB 120.0 . .
C17 N2 Cd2 125.7(4) . .
C17 N2 C21 116.1(6) . .
C21 N2 Cd2 118.2(4) . .
C22 N3 C23 125.8(14) . .
C35 N4 C32 117.3(6) . .
C38 N5 Cd2 119.9(4) . 1_655
C39 N5 Cd2 122.5(3) . 1_655
C39 N5 C38 117.5(5) . .
C41 N6 Cd1 119.8(4) . .
C45 N6 Cd1 121.8(4) . .
C45 N6 C41 118.0(6) . .
C46 N7 C47 116.5(8) . .
C59 N8 C56 116.8(5) . .
C62 N9 Cd1 122.2(3) . 1_655
C63 N9 Cd1 121.0(3) . 1_655
C63 N9 C62 116.8(5) . .
H10A N10 H10B 120.0 . .
C11 N10 H10A 120.0 . .
C11 N10 H10B 120.0 . .
O1 C1 C2 117.9(4) . .
O2 C1 O1 124.0(4) . .
O2 C1 C2 118.0(4) . .
C3 C2 C1 123.4(4) . .
C3 C2 C7 119.1(4) . .
C7 C2 C1 117.4(4) . .
C2 C3 N1 126.7(5) . .
C2 C3 H3 119.8 . .
C2 C3 C4 120.3(4) . .
C4 C3 N1 112.9(5) . .
C4 C3 H3 119.8 . .
N1A C4 C3 117.0(8) . .
N1A C4 C5 122.5(7) . .
C3 C4 H4 120.3 . .
C5 C4 C3 119.5(4) . .
C5 C4 H4 120.3 . .
C4 C5 C8 120.2(4) . .
C6 C5 C4 120.4(4) . .
C6 C5 C8 119.5(4) . .
C5 C6 H6 120.0 . .
C7 C6 C5 120.0(4) . .
C7 C6 H6 120.0 . .
C2 C7 H7 119.6 . .
C6 C7 C2 120.7(4) . .
C6 C7 H7 119.6 . .
O3 C8 Cd1 78.4(3) . 4_566
O3 C8 O4 123.1(4) . .
O3 C8 C5 121.9(5) . .
O4 C8 Cd1 44.8(2) . 4_566
O4 C8 C5 114.9(5) . .
C5 C8 Cd1 159.6(4) . 4_566
O5 C9 C10 116.3(4) . .
O6 C9 O5 124.2(4) . .
O6 C9 C10 119.4(4) . .
C11 C10 C9 121.9(4) . .
C15 C10 C9 118.1(4) . .
C15 C10 C11 119.7(4) . .
N10 C11 C10 126.7(4) . .
N10 C11 C12 115.5(5) . .
C10 C11 H11 121.1 . .
C10 C11 C12 117.8(4) . .
C12 C11 H11 121.1 . .
N10A C12 C11 115.9(7) . .
C11 C12 H12 119.3 . .
C13 C12 N10A 122.2(7) . .
C13 C12 C11 121.5(4) . .
C13 C12 H12 119.3 . .
C12 C13 C14 119.6(4) . .
C12 C13 C16 120.4(4) . .
C14 C13 C16 120.0(4) . .
C13 C14 H14 120.1 . .
C15 C14 C13 119.9(4) . .
C15 C14 H14 120.1 . .
C10 C15 H15 119.2 . .
C14 C15 C10 121.5(4) . .
C14 C15 H15 119.2 . .
O7 C16 Cd2 45.1(2) . 4
O7 C16 C13 115.7(5) . .
O8 C16 Cd2 77.5(3) . 4
O8 C16 O7 122.5(5) . .
O8 C16 C13 121.8(5) . .
C13 C16 Cd2 160.6(4) . 4
N2 C17 H17 117.7 . .
N2 C17 C18 124.6(8) . .
C18 C17 H17 117.7 . .
C17 C18 H18 121.6 . .
C17 C18 C19 116.8(9) . .
C19 C18 H18 121.6 . .
C18 C19 C22 127.5(13) . .
C20 C19 C18 119.1(7) . .
C20 C19 C22 113.4(12) . .
C19 C20 H20 119.5 . .
C19 C20 C21 121.0(8) . .
C21 C20 H20 119.5 . .
N2 C21 C20 122.4(8) . .
N2 C21 H21 118.8 . .
C20 C21 H21 118.8 . .
N3 C22 C19 126.1(16) . .
N3 C22 H22 116.9 . .
C19 C22 H22 116.9 . .
C24 C23 N3 119.1(13) . .
C24 C23 C28 118.3(14) . .
C28 C23 N3 122.4(13) . .
C23 C24 H24 121.4 . .
C23 C24 C25 117.1(17) . .
C25 C24 H24 121.4 . .
C24 C25 H25 117.5 . .
C26 C25 C24 125.0(16) . .
C26 C25 H25 117.5 . .
C25 C26 C29 119.1(12) . .
C27 C26 C25 113.1(13) . .
C27 C26 C29 126.4(14) . .
C26 C27 H27 120.1 . .
C26 C27 C28 119.9(17) . .
C28 C27 H27 120.1 . .
C23 C28 C27 122.1(18) . .
C23 C28 H28 119.0 . .
C27 C28 H28 119.0 . .
C30 C29 C26 121.3(11) . .
C30 C29 C34 114.3(9) . .
C34 C29 C26 124.0(11) . .
C29 C30 H30 118.0 . .
C29 C30 C31 123.9(11) . .
C31 C30 H30 118.0 . .
C30 C31 H31 120.5 . .
C32 C31 C30 119.0(12) . .
C32 C31 H31 120.5 . .
N4 C32 C33 116.5(8) . .
C31 C32 N4 124.9(8) . .
C31 C32 C33 118.6(8) . .
C32 C33 H33 121.3 . .
C34 C33 C32 117.3(12) . .
C34 C33 H33 121.3 . .
C29 C34 H34 117.2 . .
C33 C34 C29 125.6(12) . .
C33 C34 H34 117.2 . .
N4 C35 C36 122.3(6) . .
C37 C36 C35 117.3(6) . .
C40 C36 C35 125.7(6) . .
C40 C36 C37 116.9(5) . .
C36 C37 H37 119.7 . .
C38 C37 C36 120.5(5) . .
C38 C37 H37 119.7 . .
N5 C38 C37 122.1(5) . .
N5 C38 H38 119.0 . .
C37 C38 H38 119.0 . .
N5 C39 H39 118.3 . .
N5 C39 C40 123.4(5) . .
C40 C39 H39 118.3 . .
C36 C40 H40 120.2 . .
C39 C40 C36 119.6(5) . .
C39 C40 H40 120.2 . .
N6 C41 H41 118.1 . .
N6 C41 C42 123.8(7) . .
C42 C41 H41 118.1 . .
C41 C42 H42 120.8 . .
C41 C42 C43 118.5(7) . .
C43 C42 H42 120.8 . .
C42 C43 C46 120.5(7) . .
C44 C43 C42 117.5(6) . .
C44 C43 C46 121.9(7) . .
C43 C44 H44 120.1 . .
C45 C44 C43 119.8(6) . .
C45 C44 H44 120.1 . .
N6 C45 C44 122.4(6) . .
N6 C45 H45 118.8 . .
C44 C45 H45 118.8 . .
N7 C46 C43 121.5(8) . .
N7 C46 H46 119.3 . .
C43 C46 H46 119.3 . .
C48 C47 N7 126.5(9) . .
C48 C47 C52 117.6(8) . .
C52 C47 N7 115.4(9) . .
C47 C48 H48 119.6 . .
C47 C48 C49 120.9(10) . .
C49 C48 H48 119.6 . .
C48 C49 H49 119.2 . .
C50 C49 C48 121.7(11) . .
C50 C49 H49 119.2 . .
C49 C50 C53 119.1(8) . .
C51 C50 C49 118.6(9) . .
C51 C50 C53 122.2(9) . .
C50 C51 H51 119.0 . .
C50 C51 C52 122.0(11) . .
C52 C51 H51 119.0 . .
C47 C52 C51 118.5(10) . .
C47 C52 H52 120.7 . .
C51 C52 H52 120.7 . .
C54 C53 C50 124.2(8) . .
C58 C53 C50 120.6(8) . .
C58 C53 C54 115.0(8) . .
C53 C54 H54 118.3 . .
C55 C54 C53 123.4(9) . .
C55 C54 H54 118.3 . .
C54 C55 H55 119.3 . .
C54 C55 C56 121.3(8) . .
C56 C55 H55 119.3 . .
N8 C56 C55 117.4(6) . .
C57 C56 N8 126.3(7) . .
C57 C56 C55 116.3(7) . .
C56 C57 H57 118.9 . .
C56 C57 C58 122.1(8) . .
C58 C57 H57 118.9 . .
C53 C58 H58 119.3 . .
C57 C58 C53 121.4(8) . .
C57 C58 H58 119.3 . .
N8 C59 C60 121.3(5) . .
C61 C60 C59 125.2(5) . .
C64 C60 C59 117.5(5) . .
C64 C60 C61 117.3(5) . .
C60 C61 H61 120.3 . .
C62 C61 C60 119.4(5) . .
C62 C61 H61 120.3 . .
N9 C62 C61 123.5(5) . .
N9 C62 H62 118.2 . .
C61 C62 H62 118.2 . .
N9 C63 H63 118.7 . .
N9 C63 C64 122.6(5) . .
C64 C63 H63 118.7 . .
C60 C64 C63 120.3(5) . .
C60 C64 H64 119.8 . .
C63 C64 H64 119.8 . .

loop_
_geom_bond_atom_site_label_1
_geom_bond_atom_site_label_2
_geom_bond_distance
_geom_bond_site_symmetry_2
Cd1 O1 1.986(3) .
Cd1 O4 1.973(4) 4_565
Cd1 O5 1.962(3) .
Cd1 N6 2.212(5) .
Cd1 N9 2.181(4) 1_455
Cd1 C8 2.664(5) 4_565
Cd2 O2 1.975(3) .
Cd2 O6 2.010(3) .
Cd2 O7 1.972(3) 4_556
Cd2 N2 2.192(5) .
Cd2 N5 2.170(5) 1_455
Cd2 C16 2.650(5) 4_556
O1 C1 1.270(5) .
O2 C1 1.265(5) .
O3 C8 1.239(7) .
O4 Cd1 1.973(4) 4_566
O4 C8 1.282(7) .
O5 C9 1.279(5) .
O6 C9 1.254(5) .
O7 Cd2 1.972(3) 4
O7 C16 1.262(7) .
O8 C16 1.231(7) .
N1 H1A 0.8800 .
N1 H1B 0.8800 .
N1 C3 1.443(8) .
N1A H1AA 0.8800 .
N1A H1AB 0.8800 .
N1A C4 1.289(16) .
N2 C17 1.341(8) .
N2 C21 1.364(8) .
N3 C22 1.170(14) .
N3 C23 1.407(16) .
N4 C32 1.406(8) .
N4 C35 1.293(9) .
N5 Cd2 2.170(5) 1_655
N5 C38 1.360(6) .
N5 C39 1.348(7) .
N6 C41 1.346(8) .
N6 C45 1.324(7) .
N7 C46 1.215(12) .
N7 C47 1.446(9) .
N8 C56 1.400(8) .
N8 C59 1.282(8) .
N9 Cd1 2.181(4) 1_655
N9 C62 1.353(6) .
N9 C63 1.345(6) .
N10 H10A 0.8800 .
N10 H10B 0.8800 .
N10 C11 1.385(8) .
N10A C12 1.389(13) .
C1 C2 1.466(5) .
C2 C3 1.391(6) .
C2 C7 1.414(6) .
C3 H3 0.9500 .
C3 C4 1.403(6) .
C4 H4 0.9500 .
C4 C5 1.399(7) .
C5 C6 1.392(7) .
C5 C8 1.505(6) .
C6 H6 0.9500 .
C6 C7 1.377(6) .
C7 H7 0.9500 .
C8 Cd1 2.663(5) 4_566
C9 C10 1.476(5) .
C10 C11 1.413(6) .
C10 C15 1.403(6) .
C11 H11 0.9500 .
C11 C12 1.418(6) .
C12 H12 0.9500 .
C12 C13 1.388(6) .
C13 C14 1.400(6) .
C13 C16 1.501(6) .
C14 H14 0.9500 .
C14 C15 1.372(6) .
C15 H15 0.9500 .
C16 Cd2 2.650(5) 4
C17 H17 0.9500 .
C17 C18 1.398(11) .
C18 H18 0.9500 .
C18 C19 1.402(17) .
C19 C20 1.348(16) .
C19 C22 1.457(12) .
C20 H20 0.9500 .
C20 C21 1.367(10) .
C21 H21 0.9500 .
C22 H22 0.9500 .
C23 C24 1.332(16) .
C23 C28 1.359(16) .
C24 H24 0.9500 .
C24 C25 1.384(13) .
C25 H25 0.9500 .
C25 C26 1.372(16) .
C26 C27 1.357(15) .
C26 C29 1.506(13) .
C27 H27 0.9500 .
C27 C28 1.412(15) .
C28 H28 0.9500 .
C29 C30 1.352(13) .
C29 C34 1.362(17) .
C30 H30 0.9500 .
C30 C31 1.402(13) .
C31 H31 0.9500 .
C31 C32 1.354(13) .
C32 C33 1.429(13) .
C33 H33 0.9500 .
C33 C34 1.351(12) .
C34 H34 0.9500 .
C35 C36 1.455(8) .
C36 C37 1.404(8) .
C36 C40 1.395(8) .
C37 H37 0.9500 .
C37 C38 1.376(8) .
C38 H38 0.9500 .
C39 H39 0.9500 .
C39 C40 1.381(8) .
C40 H40 0.9500 .
C41 H41 0.9500 .
C41 C42 1.360(10) .
C42 H42 0.9500 .
C42 C43 1.407(11) .
C43 C44 1.386(11) .
C43 C46 1.494(9) .
C44 H44 0.9500 .
C44 C45 1.383(10) .
C45 H45 0.9500 .
C46 H46 0.9500 .
C47 C48 1.343(12) .
C47 C52 1.381(14) .
C48 H48 0.9500 .
C48 C49 1.395(13) .
C49 H49 0.9500 .
C49 C50 1.334(12) .
C50 C51 1.308(12) .
C50 C53 1.488(10) .
C51 H51 0.9500 .
C51 C52 1.427(13) .
C52 H52 0.9500 .
C53 C54 1.407(12) .
C53 C58 1.399(12) .
C54 H54 0.9500 .
C54 C55 1.335(12) .
C55 H55 0.9500 .
C55 C56 1.419(10) .
C56 C57 1.370(10) .
C57 H57 0.9500 .
C57 C58 1.394(12) .
C58 H58 0.9500 .
C59 C60 1.487(8) .
C60 C61 1.393(7) .
C60 C64 1.381(7) .
C61 H61 0.9500 .
C61 C62 1.372(8) .
C62 H62 0.9500 .
C63 H63 0.9500 .
C63 C64 1.382(8) .
C64 H64 0.9500 .

loop_
_geom_torsion_atom_site_label_1
_geom_torsion_atom_site_label_2
_geom_torsion_atom_site_label_3
_geom_torsion_atom_site_label_4
_geom_torsion
_geom_torsion_site_symmetry_1
_geom_torsion_site_symmetry_4
Cd1 O1 C1 O2 32.6(10) . .
Cd1 O1 C1 C2 -150.3(5) . .
Cd1 O4 C8 O3 -4.0(7) 4_566 .
Cd1 O4 C8 C5 177.7(4) 4_566 .
Cd1 O5 C9 O6 -5.5(7) . .
Cd1 O5 C9 C10 176.4(3) . .
Cd1 N6 C41 C42 -174.2(7) . .
Cd1 N6 C45 C44 174.3(6) . .
Cd1 N9 C62 C61 -179.4(4) 1_655 .
Cd1 N9 C63 C64 -179.3(4) 1_655 .
Cd2 O2 C1 O1 1.5(8) . .
Cd2 O2 C1 C2 -175.6(3) . .
Cd2 O6 C9 O5 -37.2(9) . .
Cd2 O6 C9 C10 140.9(5) . .
Cd2 O7 C16 O8 1.4(7) 4 .
Cd2 O7 C16 C13 -177.2(4) 4 .
Cd2 N2 C17 C18 -179.2(7) . .
Cd2 N2 C21 C20 178.7(5) . .
Cd2 N5 C38 C37 -176.2(5) 1_655 .
Cd2 N5 C39 C40 176.3(4) 1_655 .
O1 C1 C2 C3 15.2(8) . .
O1 C1 C2 C7 -167.9(5) . .
O2 C1 C2 C3 -167.5(5) . .
O2 C1 C2 C7 9.5(7) . .
O5 C9 C10 C11 171.6(5) . .
O5 C9 C10 C15 -14.2(7) . .
O6 C9 C10 C11 -6.6(8) . .
O6 C9 C10 C15 167.7(5) . .
N1 C3 C4 C5 178.6(6) . .
N1A C4 C5 C6 -168.6(12) . .
N1A C4 C5 C8 12.5(14) . .
N2 C17 C18 C19 2.0(14) . .
N3 C23 C24 C25 -171.7(14) . .
N3 C23 C28 C27 177.6(16) . .
N4 C32 C33 C34 -174.7(11) . .
N4 C35 C36 C37 -175.2(7) . .
N4 C35 C36 C40 3.4(11) . .
N5 C39 C40 C36 1.3(8) . .
N6 C41 C42 C43 -0.5(13) . .
N7 C47 C48 C49 -179.0(11) . .
N7 C47 C52 C51 -177.4(12) . .
N8 C56 C57 C58 179.6(11) . .
N8 C59 C60 C61 -1.5(9) . .
N8 C59 C60 C64 179.3(6) . .
N9 C63 C64 C60 -1.2(8) . .
N10 C11 C12 C13 -177.6(6) . .
N10A C12 C13 C14 170.8(10) . .
N10A C12 C13 C16 -7.9(12) . .
C1 C2 C3 N1 -0.9(10) . .
C1 C2 C3 C4 176.3(5) . .
C1 C2 C7 C6 -177.6(5) . .
C2 C3 C4 N1A 169.8(11) . .
C2 C3 C4 C5 1.0(9) . .
C3 C2 C7 C6 -0.5(8) . .
C3 C4 C5 C6 -0.4(9) . .
C3 C4 C5 C8 -179.3(5) . .
C4 C5 C6 C7 -0.6(9) . .
C4 C5 C8 Cd1 -176.7(9) . 4_566
C4 C5 C8 O3 0.4(9) . .
C4 C5 C8 O4 178.7(5) . .
C5 C6 C7 C2 1.0(9) . .
C6 C5 C8 Cd1 4.4(14) . 4_566
C6 C5 C8 O3 -178.5(6) . .
C6 C5 C8 O4 -0.2(8) . .
C7 C2 C3 N1 -177.8(7) . .
C7 C2 C3 C4 -0.6(8) . .
C8 C5 C6 C7 178.3(5) . .
C9 C10 C11 N10 -7.2(10) . .
C9 C10 C11 C12 175.9(5) . .
C9 C10 C15 C14 -176.3(6) . .
C10 C11 C12 N10A -172.5(10) . .
C10 C11 C12 C13 -0.4(8) . .
C11 C10 C15 C14 -1.9(10) . .
C11 C12 C13 C14 -0.8(9) . .
C11 C12 C13 C16 -179.5(5) . .
C12 C13 C14 C15 0.7(10) . .
C12 C13 C16 Cd2 167.7(9) . 4
C12 C13 C16 O7 173.7(5) . .
C12 C13 C16 O8 -4.8(9) . .
C13 C14 C15 C10 0.6(11) . .
C14 C13 C16 Cd2 -11.0(15) . 4
C14 C13 C16 O7 -4.9(8) . .
C14 C13 C16 O8 176.5(6) . .
C15 C10 C11 N10 178.6(7) . .
C15 C10 C11 C12 1.7(8) . .
C16 C13 C14 C15 179.4(6) . .
C17 N2 C21 C20 -0.1(10) . .
C17 C18 C19 C20 -2.7(13) . .
C17 C18 C19 C22 -179.8(9) . .
C18 C19 C20 C21 2.2(13) . .
C18 C19 C22 N3 -16(2) . .
C19 C20 C21 N2 -0.8(12) . .
C20 C19 C22 N3 166.8(13) . .
C21 N2 C17 C18 -0.5(11) . .
C22 N3 C23 C24 -169.5(16) . .
C22 N3 C23 C28 5(3) . .
C22 C19 C20 C21 179.7(8) . .
C23 N3 C22 C19 -176.6(12) . .
C23 C24 C25 C26 -23(3) . .
C24 C23 C28 C27 -8(3) . .
C24 C25 C26 C27 24(3) . .
C24 C25 C26 C29 -168.5(14) . .
C25 C26 C27 C28 -16(3) . .
C25 C26 C29 C30 24(2) . .
C25 C26 C29 C34 -149.2(16) . .
C26 C27 C28 C23 10(3) . .
C26 C29 C30 C31 -177.2(14) . .
C26 C29 C34 C33 -174.1(15) . .
C27 C26 C29 C30 -170.4(17) . .
C27 C26 C29 C34 17(3) . .
C28 C23 C24 C25 14(3) . .
C29 C26 C27 C28 177.2(16) . .
C29 C30 C31 C32 -5(2) . .
C30 C29 C34 C33 13(2) . .
C30 C31 C32 N4 -177.8(11) . .
C30 C31 C32 C33 5(2) . .
C31 C32 C33 C34 2.9(19) . .
C32 N4 C35 C36 177.0(6) . .
C32 C33 C34 C29 -12(2) . .
C34 C29 C30 C31 -4(2) . .
C35 N4 C32 C31 -5.0(14) . .
C35 N4 C32 C33 172.4(9) . .
C35 C36 C37 C38 -179.2(6) . .
C35 C36 C40 C39 179.5(6) . .
C36 C37 C38 N5 -1.7(10) . .
C37 C36 C40 C39 -1.9(8) . .
C38 N5 C39 C40 -0.8(8) . .
C39 N5 C38 C37 1.0(9) . .
C40 C36 C37 C38 2.1(10) . .
C41 N6 C45 C44 1.6(11) . .
C41 C42 C43 C44 2.2(12) . .
C41 C42 C43 C46 178.3(8) . .
C42 C43 C44 C45 -2.0(12) . .
C42 C43 C46 N7 -168.4(9) . .
C43 C44 C45 N6 0.1(12) . .
C44 C43 C46 N7 7.6(13) . .
C45 N6 C41 C42 -1.4(11) . .
C46 N7 C47 C48 -27.7(17) . .
C46 N7 C47 C52 160.3(11) . .
C46 C43 C44 C45 -178.1(7) . .
C47 N7 C46 C43 177.5(8) . .
C47 C48 C49 C50 1(2) . .
C48 C47 C52 C51 10(2) . .
C48 C49 C50 C51 2(2) . .
C48 C49 C50 C53 -176.9(11) . .
C49 C50 C51 C52 1(2) . .
C49 C50 C53 C54 17.8(17) . .
C49 C50 C53 C58 -168.3(13) . .
C50 C51 C52 C47 -7(2) . .
C50 C53 C54 C55 -177.7(12) . .
C50 C53 C58 C57 -178.2(12) . .
C51 C50 C53 C54 -161.6(14) . .
C51 C50 C53 C58 12.4(18) . .
C52 C47 C48 C49 -7(2) . .
C53 C50 C51 C52 179.9(12) . .
C53 C54 C55 C56 -8(2) . .
C54 C53 C58 C57 -3.7(19) . .
C54 C55 C56 N8 -175.6(11) . .
C54 C55 C56 C57 3.0(18) . .
C55 C56 C57 C58 1.1(18) . .
C56 N8 C59 C60 -178.9(6) . .
C56 C57 C58 C53 -1(2) . .
C58 C53 C54 C55 8(2) . .
C59 N8 C56 C55 177.3(8) . .
C59 N8 C56 C57 -1.1(12) . .
C59 C60 C61 C62 179.9(5) . .
C59 C60 C64 C63 -178.7(5) . .
C60 C61 C62 N9 -1.4(8) . .
C61 C60 C64 C63 2.0(8) . .
C62 N9 C63 C64 -0.9(7) . .
C63 N9 C62 C61 2.2(7) . .
C64 C60 C61 C62 -0.8(8) . .

loop_
_platon_squeeze_void_nr
_platon_squeeze_void_average_x
_platon_squeeze_void_average_y
_platon_squeeze_void_average_z
_platon_squeeze_void_volume
_platon_squeeze_void_count_electrons
1 1.010 0.251 -0.047 485 167
2 0.507 0.250 -0.033 118 27
3 -0.010 0.749 0.047 485 167
4 0.493 0.750 0.032 118 27
5 0.010 0.249 0.453 486 167
6 0.507 0.250 0.467 118 27
7 -0.010 0.751 0.547 483 167
8 0.493 0.750 0.532 118 27
